data_7221205
loop_
_publ_author_name
'Deller, K.'
'Eisenmann, B.'

_publ_section_title
;
 Die Kristallstruktur des Sr3 As4
;
_journal_name_full
;
Zeitschrift fuer Naturforschung, Teil B. Anorganische Chemie, Organische 
Chemie (2,1947-32,1977)
;
_journal_page_first 1368
_journal_page_last 1370
_journal_volume 32
_journal_year 1977
_chemical_formula_sum 'As4 Sr3'
_chemical_name_systematic 'Sr3 As4'
_space_group_IT_number 43
_symmetry_space_group_name_Hall 'F 2 -2d'
_symmetry_space_group_name_H-M 'F d d 2'
_cell_angle_alpha 90
_cell_angle_beta 90
_cell_angle_gamma 90
_cell_formula_units_Z 8
_cell_length_a 14.84
_cell_length_b 17.89
_cell_length_c 5.97
_cell_volume 1584.961
_citation_journal_id_ASTM ZENBAX
_cod_data_source_file Deller_ZENBAX_1977_176.cif
_cod_data_source_block As4Sr3
_cod_database_code 7221205

loop_
_symmetry_equiv_pos_as_xyz
x,y,z
-x,-y,z
-x+1/4,y+1/4,z+1/4
x+3/4,-y+3/4,z+1/4
x,y+1/2,z+1/2
-x,-y+1/2,z+1/2
-x+1/4,y+3/4,z+3/4
x+3/4,-y+5/4,z+3/4
x+1/2,y,z+1/2
-x+1/2,-y,z+1/2
-x+3/4,y+1/4,z+3/4
x+5/4,-y+3/4,z+3/4
x+1/2,y+1/2,z
-x+1/2,-y+1/2,z
-x+3/4,y+3/4,z+1/4
x+5/4,-y+5/4,z+1/4

loop_
_atom_site_label
_atom_site_type_symbol
_atom_site_fract_x
_atom_site_fract_y
_atom_site_fract_z
_atom_site_occupancy
_atom_site_U_iso_or_equiv
As2 As 0.5858 0.9971 0.2551 1 0.0
As1 As 0.3361 0.9205 0.9822 1 0.0
Sr1 Sr 0 0 0.25 1 0.0
Sr2 Sr 0.252 0.0825 0.9723 1 0.0
